data_4083420
loop_
_publ_author_name
'Jian, Zhongbao'
'Wucher, Philipp'
'Mecking, Stefan'

_publ_section_title
;
 Heterocycle-Substituted Phosphinesulfonato Palladium(II) Complexes for
 Insertion Copolymerization of Methyl Acrylate
;
_journal_issue 11
_journal_name_full Organometallics
_journal_page_first 2879
_journal_paper_doi 10.1021/om500400a
_journal_volume 33
_journal_year 2014
_chemical_formula_moiety 'C20 H18 N O5 P Pd S, C1 H2 Cl2'
_chemical_formula_sum 'C21 H20 Cl2 N O5 P Pd S'
_chemical_formula_weight 606.71
_chemical_name_systematic
; 
 ? 
;
_space_group_IT_number 14
_symmetry_cell_setting monoclinic
_symmetry_space_group_name_Hall '-P 2ybc'
_symmetry_space_group_name_H-M 'P 1 21/c 1'
_atom_sites_solution_hydrogens geom
_atom_sites_solution_primary direct
_atom_sites_solution_secondary difmap
_audit_creation_method SHELXL-97
_cell_angle_alpha 90.00
_cell_angle_beta 100.299(6)
_cell_angle_gamma 90.00
_cell_formula_units_Z 4
_cell_length_a 10.7285(7)
_cell_length_b 13.8672(7)
_cell_length_c 16.4504(11)
_cell_measurement_reflns_used 38439
_cell_measurement_temperature 100(2)
_cell_measurement_theta_max 27.60
_cell_measurement_theta_min 1.83
_cell_volume 2408.0(3)
_computing_cell_refinement 'STOE X-AREA'
_computing_data_collection 'STOE X-AREA'
_computing_data_reduction 'STOE X-RED32'
_computing_structure_refinement 'SHELXL-97 (Sheldrick, 1997)'
_computing_structure_solution 'SHELXS-97 (Sheldrick, 1990)'
_diffrn_ambient_temperature 100(2)
_diffrn_detector_area_resol_mean 6.67
_diffrn_measured_fraction_theta_full 0.988
_diffrn_measured_fraction_theta_max 0.988
_diffrn_measurement_device_type 'STOE IPDS 2T'
_diffrn_measurement_method 'rotation method'
_diffrn_radiation_monochromator graphite
_diffrn_radiation_source 'fine-focus sealed tube'
_diffrn_radiation_type MoK\a
_diffrn_radiation_wavelength 0.71073
_diffrn_reflns_av_R_equivalents 0.0833
_diffrn_reflns_av_sigmaI/netI 0.0645
_diffrn_reflns_limit_h_max 13
_diffrn_reflns_limit_h_min -13
_diffrn_reflns_limit_k_max 17
_diffrn_reflns_limit_k_min -17
_diffrn_reflns_limit_l_max 21
_diffrn_reflns_limit_l_min -20
_diffrn_reflns_number 34837
_diffrn_reflns_theta_full 27.20
_diffrn_reflns_theta_max 27.20
_diffrn_reflns_theta_min 1.93
_exptl_absorpt_coefficient_mu 1.178
_exptl_absorpt_correction_T_max 0.8804
_exptl_absorpt_correction_T_min 0.7839
_exptl_absorpt_correction_type integration
_exptl_absorpt_process_details 'STOE X-RED32'
_exptl_crystal_colour colorless
_exptl_crystal_density_diffrn 1.674
_exptl_crystal_density_method 'not measured'
_exptl_crystal_description block
_exptl_crystal_F_000 1216
_exptl_crystal_size_max 0.20
_exptl_crystal_size_mid 0.18
_exptl_crystal_size_min 0.10
_refine_diff_density_max 0.936
_refine_diff_density_min -1.118
_refine_diff_density_rms 0.113
_refine_ls_extinction_method none
_refine_ls_goodness_of_fit_ref 1.050
_refine_ls_hydrogen_treatment constr
_refine_ls_matrix_type full
_refine_ls_number_parameters 290
_refine_ls_number_reflns 5304
_refine_ls_number_restraints 0
_refine_ls_restrained_S_all 1.050
_refine_ls_R_factor_all 0.0433
_refine_ls_R_factor_gt 0.0386
_refine_ls_shift/su_max 0.001
_refine_ls_shift/su_mean 0.000
_refine_ls_structure_factor_coef Fsqd
_refine_ls_weighting_details 'calc w=1/[\s^2^(Fo^2^)+(0.0422P)^2^+4.9643P] where P=(Fo^2^+2Fc^2^)/3'
_refine_ls_weighting_scheme calc
_refine_ls_wR_factor_gt 0.0850
_refine_ls_wR_factor_ref 0.0884
_reflns_number_gt 4889
_reflns_number_total 5304
_reflns_threshold_expression >2sigma(I)
_cod_data_source_file om500400a_si_002.cif
_cod_data_source_block 1a-pyr
_cod_depositor_comments 'Adding full bibliography for 4083417--4083420.cif.'
_cod_original_sg_symbol_H-M 'P 21/c'
_cod_database_code 4083420

loop_
_symmetry_equiv_pos_as_xyz
'x, y, z'
'-x, y+1/2, -z+1/2'
'-x, -y, -z'
'x, -y-1/2, z-1/2'

loop_
_atom_site_label
_atom_site_type_symbol
_atom_site_fract_x
_atom_site_fract_y
_atom_site_fract_z
_atom_site_U_iso_or_equiv
_atom_site_adp_type
_atom_site_occupancy
_atom_site_symmetry_multiplicity
_atom_site_calc_flag
_atom_site_refinement_flags
C1 C 0.6001(3) 0.3649(2) 0.24448(17) 0.0242(5) Uani 1 1 d .
H1A H 0.5268 0.3832 0.2658 0.029 Uiso 1 1 calc R
C2 C 0.6774(3) 0.4349(2) 0.2199(2) 0.0295(6) Uani 1 1 d .
H2A H 0.6577 0.5013 0.2247 0.035 Uiso 1 1 calc R
C3 C 0.7835(3) 0.4082(2) 0.1881(2) 0.0328(7) Uani 1 1 d .
H3A H 0.8363 0.4563 0.1709 0.039 Uiso 1 1 calc R
C4 C 0.8129(3) 0.3116(2) 0.18143(19) 0.0276(6) Uani 1 1 d .
H4A H 0.8859 0.2942 0.1596 0.033 Uiso 1 1 calc R
C5 C 0.7371(2) 0.2397(2) 0.20625(16) 0.0210(5) Uani 1 1 d .
C6 C 0.6294(2) 0.2677(2) 0.23815(16) 0.0216(5) Uani 1 1 d .
C7 C 0.9489(3) 0.1230(2) 0.19660(18) 0.0240(5) Uani 1 1 d .
C8 C 1.0209(3) 0.1057(2) 0.1388(2) 0.0334(7) Uani 1 1 d .
H8A H 0.9929 0.0832 0.0840 0.040 Uiso 1 1 calc R
C9 C 1.1490(3) 0.1282(2) 0.1774(3) 0.0403(8) Uani 1 1 d .
H9A H 1.2225 0.1233 0.1529 0.048 Uiso 1 1 calc R
C10 C 1.1447(3) 0.1571(2) 0.2540(2) 0.0370(8) Uani 1 1 d .
H10A H 1.2161 0.1771 0.2931 0.044 Uiso 1 1 calc R
C11 C 0.7209(3) 0.0785(2) 0.09553(18) 0.0287(6) Uani 1 1 d .
C12 C 0.6805(4) -0.0045(3) 0.0592(2) 0.0450(9) Uani 1 1 d .
H12A H 0.6760 -0.0647 0.0860 0.054 Uiso 1 1 calc R
C13 C 0.6453(4) 0.0134(3) -0.0271(2) 0.0489(10) Uani 1 1 d .
H13A H 0.6146 -0.0321 -0.0690 0.059 Uiso 1 1 calc R
C14 C 0.6640(6) 0.1053(4) -0.0364(2) 0.084(2) Uani 1 1 d .
H14A H 0.6476 0.1377 -0.0881 0.101 Uiso 1 1 calc R
C15 C 0.8516(3) -0.0813(2) 0.2676(2) 0.0347(7) Uani 1 1 d .
H15C H 0.9090 -0.0519 0.2345 0.042 Uiso 1 1 calc R
H15B H 0.8015 -0.1318 0.2352 0.042 Uiso 1 1 calc R
H15A H 0.9012 -0.1097 0.3177 0.042 Uiso 1 1 calc R
C16 C 0.6693(3) -0.0284(2) 0.4650(2) 0.0319(6) Uani 1 1 d .
H16A H 0.6829 0.0389 0.4728 0.038 Uiso 1 1 calc R
C17 C 0.6282(3) -0.0803(2) 0.5262(2) 0.0370(7) Uani 1 1 d .
H17A H 0.6144 -0.0493 0.5753 0.044 Uiso 1 1 calc R
C18 C 0.6073(4) -0.1783(3) 0.5153(2) 0.0395(8) Uani 1 1 d .
H18A H 0.5777 -0.2157 0.5564 0.047 Uiso 1 1 calc R
C19 C 0.6302(4) -0.2204(2) 0.4436(2) 0.0376(7) Uani 1 1 d .
H19A H 0.6171 -0.2876 0.4347 0.045 Uiso 1 1 calc R
C20 C 0.6725(3) -0.1641(2) 0.38485(18) 0.0286(6) Uani 1 1 d .
H20A H 0.6889 -0.1940 0.3359 0.034 Uiso 1 1 calc R
C21 C 0.9194(6) 0.2758(4) 0.9387(3) 0.0759(15) Uani 1 1 d .
H21A H 0.8720 0.2979 0.8848 0.091 Uiso 1 1 calc R
H21B H 0.8575 0.2519 0.9719 0.091 Uiso 1 1 calc R
N1 N 0.6911(2) -0.06854(17) 0.39439(14) 0.0240(5) Uani 1 1 d .
O1 O 0.48146(19) 0.12030(15) 0.19976(13) 0.0277(4) Uani 1 1 d .
O2 O 0.42919(19) 0.23496(16) 0.30155(13) 0.0292(4) Uani 1 1 d .
O3 O 0.60685(19) 0.12707(15) 0.33854(12) 0.0250(4) Uani 1 1 d .
O4 O 1.02310(18) 0.15407(15) 0.26848(13) 0.0289(4) Uani 1 1 d .
O5 O 0.7103(4) 0.1495(2) 0.03717(16) 0.0817(13) Uani 1 1 d .
P1 P 0.78331(6) 0.11314(5) 0.19972(4) 0.01997(14) Uani 1 1 d .
Pd1 Pd 0.734083(18) 0.020871(15) 0.299295(12) 0.02035(8) Uani 1 1 d .
S1 S 0.52624(6) 0.18099(5) 0.27076(4) 0.02173(14) Uani 1 1 d .
Cl1 Cl 1.0233(3) 0.18079(13) 0.92280(11) 0.1278(9) Uani 1 1 d .
Cl2 Cl 1.00331(15) 0.37168(13) 0.98950(10) 0.0900(4) Uani 1 1 d .

loop_
_atom_site_aniso_label
_atom_site_aniso_U_11
_atom_site_aniso_U_22
_atom_site_aniso_U_33
_atom_site_aniso_U_23
_atom_site_aniso_U_13
_atom_site_aniso_U_12
C1 0.0213(12) 0.0262(14) 0.0243(13) -0.0017(11) 0.0020(10) 0.0023(10)
C2 0.0280(14) 0.0212(13) 0.0380(16) 0.0001(12) 0.0028(12) 0.0018(11)
C3 0.0259(14) 0.0245(15) 0.0490(19) 0.0040(13) 0.0096(13) -0.0031(11)
C4 0.0243(13) 0.0237(14) 0.0364(16) 0.0012(12) 0.0097(12) -0.0010(11)
C5 0.0195(12) 0.0218(13) 0.0213(12) -0.0003(10) 0.0024(10) -0.0020(10)
C6 0.0182(12) 0.0264(13) 0.0193(12) -0.0003(10) 0.0006(9) -0.0017(10)
C7 0.0213(12) 0.0214(13) 0.0298(14) 0.0004(11) 0.0060(10) -0.0011(10)
C8 0.0342(16) 0.0290(15) 0.0415(17) 0.0032(13) 0.0194(13) 0.0021(12)
C9 0.0271(15) 0.0303(16) 0.069(2) 0.0115(16) 0.0237(16) 0.0039(12)
C10 0.0203(14) 0.0261(15) 0.064(2) 0.0072(15) 0.0064(14) -0.0010(11)
C11 0.0303(14) 0.0319(15) 0.0247(14) -0.0041(11) 0.0075(11) -0.0070(12)
C12 0.052(2) 0.0338(18) 0.042(2) -0.0088(15) -0.0090(16) 0.0044(16)
C13 0.044(2) 0.064(3) 0.0361(19) -0.0250(18) -0.0003(15) -0.0034(18)
C14 0.128(5) 0.099(4) 0.0194(18) -0.003(2) -0.002(2) -0.067(4)
C15 0.0375(17) 0.0258(15) 0.0455(18) 0.0051(13) 0.0200(14) 0.0086(12)
C16 0.0413(17) 0.0277(15) 0.0279(15) -0.0007(12) 0.0096(13) 0.0017(13)
C17 0.052(2) 0.0357(17) 0.0254(15) 0.0012(13) 0.0125(14) 0.0025(14)
C18 0.058(2) 0.0371(18) 0.0256(15) 0.0058(13) 0.0122(15) -0.0036(15)
C19 0.057(2) 0.0272(15) 0.0281(15) 0.0045(12) 0.0076(14) -0.0069(14)
C20 0.0365(16) 0.0265(14) 0.0226(14) 0.0010(11) 0.0047(11) -0.0011(12)
C21 0.106(4) 0.074(3) 0.048(3) 0.004(2) 0.015(3) -0.027(3)
N1 0.0245(11) 0.0249(12) 0.0223(11) 0.0023(9) 0.0031(9) 0.0014(9)
O1 0.0257(10) 0.0284(11) 0.0288(10) -0.0007(8) 0.0037(8) -0.0078(8)
O2 0.0246(10) 0.0347(11) 0.0308(11) 0.0079(9) 0.0118(8) 0.0071(8)
O3 0.0269(10) 0.0264(10) 0.0233(10) 0.0047(8) 0.0087(8) 0.0065(8)
O4 0.0198(9) 0.0278(11) 0.0384(12) -0.0010(9) 0.0031(8) -0.0014(8)
O5 0.150(3) 0.065(2) 0.0213(12) 0.0068(13) -0.0110(16) -0.061(2)
P1 0.0199(3) 0.0198(3) 0.0209(3) -0.0015(2) 0.0056(2) -0.0020(2)
Pd1 0.02079(11) 0.01962(12) 0.02127(12) 0.00050(7) 0.00543(8) 0.00010(7)
S1 0.0194(3) 0.0245(3) 0.0222(3) 0.0025(2) 0.0062(2) 0.0001(2)
Cl1 0.244(3) 0.0808(11) 0.0808(11) 0.0237(8) 0.0877(14) 0.0401(14)
Cl2 0.0803(9) 0.1010(11) 0.0850(10) -0.0177(9) 0.0049(8) -0.0144(8)

loop_
_atom_type_symbol
_atom_type_description
_atom_type_scat_dispersion_real
_atom_type_scat_dispersion_imag
_atom_type_scat_source
C C 0.0033 0.0016 'International Tables Vol C Tables 4.2.6.8 and 6.1.1.4'
H H 0.0000 0.0000 'International Tables Vol C Tables 4.2.6.8 and 6.1.1.4'
N N 0.0061 0.0033 'International Tables Vol C Tables 4.2.6.8 and 6.1.1.4'
O O 0.0106 0.0060 'International Tables Vol C Tables 4.2.6.8 and 6.1.1.4'
P P 0.1023 0.0942 'International Tables Vol C Tables 4.2.6.8 and 6.1.1.4'
Pd Pd -0.9988 1.0072 'International Tables Vol C Tables 4.2.6.8 and 6.1.1.4'
S S 0.1246 0.1234 'International Tables Vol C Tables 4.2.6.8 and 6.1.1.4'
Cl Cl 0.1484 0.1585 'International Tables Vol C Tables 4.2.6.8 and 6.1.1.4'

loop_
_geom_angle_atom_site_label_1
_geom_angle_atom_site_label_2
_geom_angle_atom_site_label_3
_geom_angle
C2 C1 C6 120.2(3)
C1 C2 C3 119.9(3)
C2 C3 C4 120.2(3)
C3 C4 C5 121.1(3)
C4 C5 C6 118.2(3)
C4 C5 P1 119.4(2)
C6 C5 P1 122.4(2)
C1 C6 C5 120.4(3)
C1 C6 S1 118.1(2)
C5 C6 S1 121.5(2)
C8 C7 O4 110.3(3)
C8 C7 P1 134.6(2)
O4 C7 P1 115.1(2)
C7 C8 C9 105.7(3)
C10 C9 C8 106.9(3)
C9 C10 O4 110.6(3)
C12 C11 O5 109.1(3)
C12 C11 P1 134.2(3)
O5 C11 P1 116.7(2)
C11 C12 C13 107.7(4)
C14 C13 C12 105.6(3)
C13 C14 O5 111.9(4)
N1 C16 C17 123.0(3)
C16 C17 C18 119.1(3)
C19 C18 C17 118.5(3)
C18 C19 C20 119.4(3)
N1 C20 C19 122.4(3)
Cl2 C21 Cl1 110.8(4)
C20 N1 C16 117.6(3)
C20 N1 Pd1 122.67(19)
C16 N1 Pd1 119.4(2)
S1 O3 Pd1 115.39(11)
C10 O4 C7 106.5(2)
C11 O5 C14 105.7(3)
C11 P1 C7 101.31(14)
C11 P1 C5 104.73(13)
C7 P1 C5 102.04(12)
C11 P1 Pd1 117.07(10)
C7 P1 Pd1 115.72(10)
C5 P1 Pd1 114.02(9)
C15 Pd1 N1 90.48(11)
C15 Pd1 O3 177.36(10)
N1 Pd1 O3 86.91(8)
C15 Pd1 P1 88.40(9)
N1 Pd1 P1 178.73(7)
O3 Pd1 P1 94.21(5)
O2 S1 O1 115.28(13)
O2 S1 O3 110.91(12)
O1 S1 O3 112.16(12)
O2 S1 C6 106.35(13)
O1 S1 C6 106.46(12)
O3 S1 C6 104.85(12)

loop_
_geom_bond_atom_site_label_1
_geom_bond_atom_site_label_2
_geom_bond_distance
C1 C2 1.384(4)
C1 C6 1.393(4)
C2 C3 1.385(4)
C3 C4 1.385(4)
C4 C5 1.394(4)
C5 C6 1.406(4)
C5 P1 1.832(3)
C6 S1 1.780(3)
C7 C8 1.350(4)
C7 O4 1.371(4)
C7 P1 1.792(3)
C8 C9 1.442(5)
C9 C10 1.330(5)
C10 O4 1.368(4)
C11 C12 1.333(5)
C11 O5 1.365(4)
C11 P1 1.791(3)
C12 C13 1.423(5)
C13 C14 1.303(7)
C14 O5 1.369(5)
C15 Pd1 2.026(3)
C16 N1 1.346(4)
C16 C17 1.372(4)
C17 C18 1.384(5)
C18 C19 1.377(5)
C19 C20 1.381(4)
C20 N1 1.345(4)
C21 Cl2 1.734(5)
C21 Cl1 1.775(7)
N1 Pd1 2.111(2)
O1 S1 1.450(2)
O2 S1 1.445(2)
O3 S1 1.485(2)
O3 Pd1 2.1826(19)
P1 Pd1 2.2156(7)

loop_
_geom_torsion_atom_site_label_1
_geom_torsion_atom_site_label_2
_geom_torsion_atom_site_label_3
_geom_torsion_atom_site_label_4
_geom_torsion
C6 C1 C2 C3 0.6(4)
C1 C2 C3 C4 -0.4(5)
C2 C3 C4 C5 0.0(5)
C3 C4 C5 C6 0.2(4)
C3 C4 C5 P1 -177.7(2)
C2 C1 C6 C5 -0.4(4)
C2 C1 C6 S1 -180.0(2)
C4 C5 C6 C1 0.0(4)
P1 C5 C6 C1 177.9(2)
C4 C5 C6 S1 179.6(2)
P1 C5 C6 S1 -2.6(3)
O4 C7 C8 C9 -0.4(3)
P1 C7 C8 C9 -179.5(3)
C7 C8 C9 C10 -0.2(4)
C8 C9 C10 O4 0.7(4)
O5 C11 C12 C13 1.6(5)
P1 C11 C12 C13 -178.2(3)
C11 C12 C13 C14 -1.4(5)
C12 C13 C14 O5 0.6(7)
N1 C16 C17 C18 -0.4(5)
C16 C17 C18 C19 0.9(6)
C17 C18 C19 C20 -0.4(6)
C18 C19 C20 N1 -0.7(5)
C19 C20 N1 C16 1.2(5)
C19 C20 N1 Pd1 -172.4(2)
C17 C16 N1 C20 -0.6(5)
C17 C16 N1 Pd1 173.1(3)
C9 C10 O4 C7 -0.9(3)
C8 C7 O4 C10 0.8(3)
P1 C7 O4 C10 -179.9(2)
C12 C11 O5 C14 -1.2(5)
P1 C11 O5 C14 178.6(4)
C13 C14 O5 C11 0.3(7)
C12 C11 P1 C7 103.2(4)
O5 C11 P1 C7 -76.5(3)
C12 C11 P1 C5 -150.9(4)
O5 C11 P1 C5 29.4(3)
C12 C11 P1 Pd1 -23.6(4)
O5 C11 P1 Pd1 156.7(3)
C8 C7 P1 C11 -4.1(4)
O4 C7 P1 C11 176.8(2)
C8 C7 P1 C5 -112.0(3)
O4 C7 P1 C5 68.9(2)
C8 C7 P1 Pd1 123.6(3)
O4 C7 P1 Pd1 -55.5(2)
C4 C5 P1 C11 -84.9(2)
C6 C5 P1 C11 97.3(2)
C4 C5 P1 C7 20.4(3)
C6 C5 P1 C7 -157.4(2)
C4 C5 P1 Pd1 145.9(2)
C6 C5 P1 Pd1 -31.9(2)
C20 N1 Pd1 C15 -40.8(3)
C16 N1 Pd1 C15 145.8(2)
C20 N1 Pd1 O3 139.6(2)
C16 N1 Pd1 O3 -33.8(2)
C20 N1 Pd1 P1 -68(3)
C16 N1 Pd1 P1 118(3)
S1 O3 Pd1 C15 -150(3)
S1 O3 Pd1 N1 -140.92(14)
S1 O3 Pd1 P1 39.67(12)
C11 P1 Pd1 C15 71.79(16)
C7 P1 Pd1 C15 -47.58(15)
C5 P1 Pd1 C15 -165.50(14)
C11 P1 Pd1 N1 99(3)
C7 P1 Pd1 N1 -20(3)
C5 P1 Pd1 N1 -138(3)
C11 P1 Pd1 O3 -108.66(13)
C7 P1 Pd1 O3 131.96(12)
C5 P1 Pd1 O3 14.04(11)
Pd1 O3 S1 O2 168.76(12)
Pd1 O3 S1 O1 38.28(16)
Pd1 O3 S1 C6 -76.84(14)
C1 C6 S1 O2 -1.9(2)
C5 C6 S1 O2 178.5(2)
C1 C6 S1 O1 121.5(2)
C5 C6 S1 O1 -58.0(2)
C1 C6 S1 O3 -119.5(2)
C5 C6 S1 O3 61.0(2)
